data_4066595
loop_
_publ_author_name
'Vicente, Jos\'e'
'Chicote, Mar\'ia Teresa'
'Mart\'inez-Mart\'inez, Antonio Jes\'us'
'Abell\'an-L\'opez, Antonio'
'Bautista, Delia'

_publ_section_title
;
 Reactivity ofortho-\b-Enaminone-phenyl Palladium Complexes. Insertion of
 CO into the Pd&#x2212;C Bond to Give the First Acyl C,N,O-Pincer
 Complexes. Sequential Insertion of Dimethylacetylenedicarboxylate into
 the Enaminone C&#x2212;H Bond and of Isocyanide into the Pd&#x2212;C
 Bond. A New Photooxigenation/Cyclization Process&#x2020;
;
_journal_issue 21
_journal_name_full Organometallics
_journal_page_first 5693
_journal_paper_doi 10.1021/om1005403
_journal_volume 29
_journal_year 2010
_chemical_formula_sum 'C48 H41 Cl N2 O2 P2 Pd'
_chemical_formula_weight 881.62
_chemical_name_systematic
; 
 ? 
;
_space_group_IT_number 14
_symmetry_cell_setting monoclinic
_symmetry_space_group_name_Hall '-P 2yn'
_symmetry_space_group_name_H-M 'P 1 21/n 1'
_atom_sites_solution_hydrogens geom
_atom_sites_solution_primary direct
_atom_sites_solution_secondary difmap
_audit_creation_method SHELXL-97
_cell_angle_alpha 90.00
_cell_angle_beta 100.395(2)
_cell_angle_gamma 90.00
_cell_formula_units_Z 4
_cell_length_a 9.2515(6)
_cell_length_b 29.745(2)
_cell_length_c 14.9909(11)
_cell_measurement_reflns_used 7091
_cell_measurement_temperature 100(2)
_cell_measurement_theta_max 28.19
_cell_measurement_theta_min 2.34
_cell_volume 4057.6(5)
_computing_cell_refinement 'Bruker SAINT'
_computing_data_collection 'Bruker SMART'
_computing_data_reduction 'Bruker SAINT'
_computing_molecular_graphics 'Bruker SHELXTL'
_computing_publication_material 'Bruker SHELXTL'
_computing_structure_refinement 'SHELXL-97 (Sheldrick, 1997)'
_computing_structure_solution 'SHELXS-97 (Sheldrick, 1990)'
_diffrn_ambient_temperature 100(2)
_diffrn_detector_area_resol_mean 8.26
_diffrn_measured_fraction_theta_full 0.997
_diffrn_measured_fraction_theta_max 0.942
_diffrn_measurement_device_type 'Bruker SMART APEX CCD'
_diffrn_measurement_method \w-scan
_diffrn_radiation_monochromator graphite
_diffrn_radiation_source 'fine-focus sealed tube'
_diffrn_radiation_type MoK\a
_diffrn_radiation_wavelength 0.71073
_diffrn_reflns_av_R_equivalents 0.0265
_diffrn_reflns_av_sigmaI/netI 0.0221
_diffrn_reflns_limit_h_max 12
_diffrn_reflns_limit_h_min -11
_diffrn_reflns_limit_k_max 39
_diffrn_reflns_limit_k_min -39
_diffrn_reflns_limit_l_max 19
_diffrn_reflns_limit_l_min -19
_diffrn_reflns_number 46741
_diffrn_reflns_theta_full 27.00
_diffrn_reflns_theta_max 28.23
_diffrn_reflns_theta_min 1.94
_exptl_absorpt_coefficient_mu 0.645
_exptl_absorpt_correction_T_max 0.9563
_exptl_absorpt_correction_T_min 0.8928
_exptl_absorpt_correction_type multi-scan
_exptl_absorpt_process_details SADABS
_exptl_crystal_colour orange
_exptl_crystal_density_diffrn 1.443
_exptl_crystal_density_method 'not measured'
_exptl_crystal_description prism
_exptl_crystal_F_000 1808
_exptl_crystal_size_max 0.18
_exptl_crystal_size_mid 0.12
_exptl_crystal_size_min 0.07
_refine_diff_density_max 0.886
_refine_diff_density_min -0.295
_refine_diff_density_rms 0.079
_refine_ls_extinction_method none
_refine_ls_goodness_of_fit_ref 1.107
_refine_ls_hydrogen_treatment 'rigid methyls, others riding'
_refine_ls_matrix_type full
_refine_ls_number_parameters 507
_refine_ls_number_reflns 9435
_refine_ls_number_restraints 0
_refine_ls_restrained_S_all 1.107
_refine_ls_R_factor_all 0.0375
_refine_ls_R_factor_gt 0.0350
_refine_ls_shift/su_max 0.001
_refine_ls_shift/su_mean 0.000
_refine_ls_structure_factor_coef Fsqd
_refine_ls_weighting_details 'calc w=1/[\s^2^(Fo^2^)+(0.0410P)^2^+3.9249P] where P=(Fo^2^+2Fc^2^)/3'
_refine_ls_weighting_scheme calc
_refine_ls_wR_factor_gt 0.0852
_refine_ls_wR_factor_ref 0.0868
_reflns_number_gt 8969
_reflns_number_total 9435
_reflns_threshold_expression >2sigma(I)
_cod_data_source_file om1005403_si_002.cif
_cod_data_source_block ajb531s
_cod_original_sg_symbol_H-M 'P 2(1)/n'
_cod_database_code 4066595

loop_
_symmetry_equiv_pos_as_xyz
'x, y, z'
'-x+1/2, y+1/2, -z+1/2'
'-x, -y, -z'
'x-1/2, -y-1/2, z-1/2'

loop_
_atom_site_label
_atom_site_type_symbol
_atom_site_fract_x
_atom_site_fract_y
_atom_site_fract_z
_atom_site_U_iso_or_equiv
_atom_site_adp_type
_atom_site_occupancy
_atom_site_symmetry_multiplicity
_atom_site_calc_flag
_atom_site_refinement_flags
Pd1 Pd 0.432749(16) 0.086852(5) 0.204112(10) 0.01705(6) Uani 1 1 d .
N1 N 0.21344(19) 0.09604(6) 0.19068(12) 0.0175(3) Uani 1 1 d .
O1 O 0.39450(16) 0.03197(5) 0.10983(10) 0.0217(3) Uani 1 1 d .
O2 O 0.5472(2) 0.16197(6) 0.31643(13) 0.0364(4) Uani 1 1 d .
Cl1 Cl 0.68531(6) 0.07633(2) 0.22201(4) 0.02916(13) Uani 1 1 d .
C1 C 0.4444(2) 0.13780(7) 0.28671(14) 0.0226(4) Uani 1 1 d .
C2 C 0.2959(2) 0.14463(7) 0.31437(14) 0.0212(4) Uani 1 1 d .
C3 C 0.1780(2) 0.12063(7) 0.26431(13) 0.0188(4) Uani 1 1 d .
C4 C 0.0438(2) 0.11982(7) 0.29483(14) 0.0209(4) Uani 1 1 d .
H4 H -0.0356 0.1023 0.2639 0.025 Uiso 1 1 calc R
C5 C 0.0275(3) 0.14484(8) 0.37075(15) 0.0259(5) Uani 1 1 d .
H5 H -0.0635 0.1441 0.3916 0.031 Uiso 1 1 calc R
C6 C 0.1419(3) 0.17085(8) 0.41657(15) 0.0279(5) Uani 1 1 d .
H6 H 0.1279 0.1887 0.4669 0.033 Uiso 1 1 calc R
C7 C 0.2769(3) 0.17057(7) 0.38833(15) 0.0252(5) Uani 1 1 d .
H7 H 0.3559 0.1881 0.4196 0.030 Uiso 1 1 calc R
C8 C 0.1182(2) 0.08629(7) 0.11501(14) 0.0188(4) Uani 1 1 d .
C9 C 0.1514(2) 0.05680(7) 0.04873(14) 0.0194(4) Uani 1 1 d .
H9 H 0.0789 0.0544 -0.0047 0.023 Uiso 1 1 calc R
C10 C 0.2779(2) 0.03023(7) 0.05053(14) 0.0198(4) Uani 1 1 d .
C11 C 0.2757(3) -0.00349(8) -0.02460(16) 0.0262(5) Uani 1 1 d .
H11A H 0.3713 -0.0036 -0.0441 0.039 Uiso 1 1 calc R
H11C H 0.1987 0.0046 -0.0760 0.039 Uiso 1 1 calc R
H11B H 0.2557 -0.0335 -0.0027 0.039 Uiso 1 1 calc R
C12 C -0.0323(2) 0.10762(8) 0.09496(14) 0.0219(4) Uani 1 1 d .
H12B H -0.1023 0.0888 0.1198 0.033 Uiso 1 1 calc R
H12A H -0.0639 0.1104 0.0292 0.033 Uiso 1 1 calc R
H12C H -0.0282 0.1375 0.1228 0.033 Uiso 1 1 calc R
P1 P 0.59871(5) 0.097232(17) 0.68726(3) 0.01319(10) Uani 1 1 d .
P2 P 0.62063(5) 0.195195(16) 0.67746(3) 0.01248(10) Uani 1 1 d .
C21 C 0.7091(2) 0.22671(6) 0.60031(13) 0.0139(4) Uani 1 1 d .
C22 C 0.7727(2) 0.26831(7) 0.62695(13) 0.0176(4) Uani 1 1 d .
H22 H 0.7733 0.2793 0.6865 0.021 Uiso 1 1 calc R
C23 C 0.8352(2) 0.29358(7) 0.56566(15) 0.0209(4) Uani 1 1 d .
H23 H 0.8777 0.3220 0.5831 0.025 Uiso 1 1 calc R
C24 C 0.8354(2) 0.27718(8) 0.47919(15) 0.0231(4) Uani 1 1 d .
H24 H 0.8786 0.2944 0.4376 0.028 Uiso 1 1 calc R
C25 C 0.7730(2) 0.23584(8) 0.45284(14) 0.0231(4) Uani 1 1 d .
H25 H 0.7740 0.2249 0.3935 0.028 Uiso 1 1 calc R
C26 C 0.7088(2) 0.21038(7) 0.51312(13) 0.0181(4) Uani 1 1 d .
H26 H 0.6653 0.1821 0.4950 0.022 Uiso 1 1 calc R
C31 C 0.7779(2) 0.07162(7) 0.70110(13) 0.0156(4) Uani 1 1 d .
C32 C 0.8788(2) 0.08778(7) 0.64966(14) 0.0189(4) Uani 1 1 d .
H32 H 0.8561 0.1136 0.6124 0.023 Uiso 1 1 calc R
C33 C 1.0130(2) 0.06583(8) 0.65333(15) 0.0231(4) Uani 1 1 d .
H33 H 1.0814 0.0766 0.6181 0.028 Uiso 1 1 calc R
C34 C 1.0469(2) 0.02834(8) 0.70824(16) 0.0255(5) Uani 1 1 d .
H34 H 1.1389 0.0137 0.7111 0.031 Uiso 1 1 calc R
C35 C 0.9465(2) 0.01229(8) 0.75883(16) 0.0252(5) Uani 1 1 d .
H35 H 0.9701 -0.0134 0.7961 0.030 Uiso 1 1 calc R
C36 C 0.8117(2) 0.03345(7) 0.75558(14) 0.0212(4) Uani 1 1 d .
H36 H 0.7430 0.0221 0.7900 0.025 Uiso 1 1 calc R
C41 C 0.4723(2) 0.06245(6) 0.61290(13) 0.0151(4) Uani 1 1 d .
C42 C 0.4120(2) 0.07781(7) 0.52667(14) 0.0206(4) Uani 1 1 d .
H42 H 0.4374 0.1067 0.5073 0.025 Uiso 1 1 calc R
C43 C 0.3144(3) 0.05081(8) 0.46888(15) 0.0268(5) Uani 1 1 d .
H43 H 0.2723 0.0613 0.4101 0.032 Uiso 1 1 calc R
C44 C 0.2784(2) 0.00856(8) 0.49703(15) 0.0245(5) Uani 1 1 d .
H44 H 0.2113 -0.0098 0.4574 0.029 Uiso 1 1 calc R
C45 C 0.3395(2) -0.00719(7) 0.58264(15) 0.0232(4) Uani 1 1 d .
H45 H 0.3152 -0.0364 0.6011 0.028 Uiso 1 1 calc R
C46 C 0.4360(2) 0.01962(7) 0.64117(14) 0.0203(4) Uani 1 1 d .
H46 H 0.4773 0.0091 0.7001 0.024 Uiso 1 1 calc R
C51 C 0.5387(2) 0.09807(7) 0.79492(13) 0.0161(4) Uani 1 1 d .
C52 C 0.3879(2) 0.09642(7) 0.79536(14) 0.0198(4) Uani 1 1 d .
H52 H 0.3207 0.0920 0.7402 0.024 Uiso 1 1 calc R
C53 C 0.3361(2) 0.10126(8) 0.87596(15) 0.0232(4) Uani 1 1 d .
H53 H 0.2335 0.1000 0.8762 0.028 Uiso 1 1 calc R
C54 C 0.4348(3) 0.10794(7) 0.95654(15) 0.0223(4) Uani 1 1 d .
H54 H 0.3994 0.1110 1.0119 0.027 Uiso 1 1 calc R
C55 C 0.5841(3) 0.11010(7) 0.95671(14) 0.0219(4) Uani 1 1 d .
H55 H 0.6506 0.1150 1.0120 0.026 Uiso 1 1 calc R
C56 C 0.6373(2) 0.10510(7) 0.87602(14) 0.0193(4) Uani 1 1 d .
H56 H 0.7399 0.1065 0.8761 0.023 Uiso 1 1 calc R
C61 C 0.7359(2) 0.20087(6) 0.78730(13) 0.0155(4) Uani 1 1 d .
C62 C 0.8825(2) 0.18752(7) 0.79405(14) 0.0203(4) Uani 1 1 d .
H62 H 0.9176 0.1777 0.7415 0.024 Uiso 1 1 calc R
C63 C 0.9766(2) 0.18856(8) 0.87731(15) 0.0257(5) Uani 1 1 d .
H63 H 1.0762 0.1795 0.8819 0.031 Uiso 1 1 calc R
C64 C 0.9248(3) 0.20294(7) 0.95373(15) 0.0252(5) Uani 1 1 d .
H64 H 0.9894 0.2040 1.0106 0.030 Uiso 1 1 calc R
C65 C 0.7799(3) 0.21572(7) 0.94774(14) 0.0244(5) Uani 1 1 d .
H65 H 0.7450 0.2251 1.0006 0.029 Uiso 1 1 calc R
C66 C 0.6847(2) 0.21490(7) 0.86435(13) 0.0189(4) Uani 1 1 d .
H66 H 0.5852 0.2239 0.8602 0.023 Uiso 1 1 calc R
C71 C 0.4467(2) 0.22170(7) 0.68142(13) 0.0156(4) Uani 1 1 d .
C72 C 0.4382(2) 0.26645(7) 0.70845(13) 0.0181(4) Uani 1 1 d .
H72 H 0.5254 0.2837 0.7243 0.022 Uiso 1 1 calc R
C73 C 0.3023(2) 0.28575(8) 0.71226(14) 0.0216(4) Uani 1 1 d .
H73 H 0.2964 0.3163 0.7300 0.026 Uiso 1 1 calc R
C74 C 0.1757(2) 0.26009(9) 0.69004(14) 0.0249(5) Uani 1 1 d .
H74 H 0.0832 0.2729 0.6947 0.030 Uiso 1 1 calc R
C75 C 0.1827(2) 0.21617(9) 0.66126(15) 0.0255(5) Uani 1 1 d .
H75 H 0.0950 0.1992 0.6445 0.031 Uiso 1 1 calc R
C76 C 0.3182(2) 0.19662(7) 0.65669(14) 0.0200(4) Uani 1 1 d .
H76 H 0.3230 0.1664 0.6369 0.024 Uiso 1 1 calc R
N2 N 0.60048(19) 0.14529(6) 0.64071(11) 0.0162(3) Uani 1 1 d .

loop_
_atom_site_aniso_label
_atom_site_aniso_U_11
_atom_site_aniso_U_22
_atom_site_aniso_U_33
_atom_site_aniso_U_23
_atom_site_aniso_U_13
_atom_site_aniso_U_12
Pd1 0.01569(9) 0.01991(9) 0.01471(8) 0.00227(6) 0.00047(6) -0.00371(6)
N1 0.0174(8) 0.0177(8) 0.0165(8) 0.0002(6) 0.0012(6) -0.0019(6)
O1 0.0202(7) 0.0229(8) 0.0212(7) 0.0006(6) 0.0015(6) -0.0002(6)
O2 0.0327(10) 0.0379(10) 0.0383(10) -0.0107(8) 0.0055(8) -0.0170(8)
Cl1 0.0147(2) 0.0464(3) 0.0260(3) 0.0010(2) 0.0027(2) -0.0031(2)
C1 0.0265(11) 0.0219(10) 0.0180(10) 0.0018(8) 0.0007(8) -0.0056(8)
C2 0.0267(11) 0.0177(10) 0.0178(10) 0.0047(8) -0.0001(8) -0.0018(8)
C3 0.0250(10) 0.0154(9) 0.0147(9) 0.0021(7) 0.0000(8) 0.0008(8)
C4 0.0219(10) 0.0214(10) 0.0183(10) 0.0018(8) 0.0004(8) 0.0003(8)
C5 0.0285(12) 0.0281(12) 0.0215(11) 0.0043(9) 0.0057(9) 0.0074(9)
C6 0.0408(14) 0.0235(11) 0.0178(10) -0.0029(8) 0.0009(9) 0.0074(10)
C7 0.0343(12) 0.0175(10) 0.0205(10) -0.0002(8) -0.0036(9) -0.0009(9)
C8 0.0198(10) 0.0180(10) 0.0184(10) 0.0044(8) 0.0027(8) -0.0037(8)
C9 0.0189(10) 0.0221(10) 0.0160(9) 0.0012(8) -0.0005(7) -0.0036(8)
C10 0.0240(10) 0.0169(9) 0.0187(10) 0.0030(8) 0.0046(8) -0.0032(8)
C11 0.0307(12) 0.0212(11) 0.0248(11) -0.0035(9) 0.0006(9) 0.0010(9)
C12 0.0202(10) 0.0252(11) 0.0189(10) 0.0015(8) -0.0004(8) 0.0012(8)
P1 0.0133(2) 0.0140(2) 0.0121(2) 0.00010(17) 0.00180(17) -0.00193(18)
P2 0.0122(2) 0.0141(2) 0.0110(2) -0.00007(17) 0.00182(17) -0.00168(17)
C21 0.0117(8) 0.0165(9) 0.0138(9) 0.0022(7) 0.0028(7) 0.0007(7)
C22 0.0163(9) 0.0198(10) 0.0163(9) 0.0015(8) 0.0018(7) -0.0012(8)
C23 0.0178(10) 0.0192(10) 0.0253(10) 0.0061(8) 0.0026(8) -0.0033(8)
C24 0.0187(10) 0.0275(11) 0.0252(11) 0.0111(9) 0.0093(8) 0.0022(8)
C25 0.0268(11) 0.0269(11) 0.0174(10) 0.0032(8) 0.0087(8) 0.0057(9)
C26 0.0195(10) 0.0189(10) 0.0161(9) 0.0001(7) 0.0040(7) 0.0009(8)
C31 0.0135(9) 0.0178(9) 0.0148(9) -0.0022(7) 0.0006(7) -0.0014(7)
C32 0.0185(10) 0.0196(10) 0.0183(10) -0.0011(8) 0.0023(8) -0.0041(8)
C33 0.0175(10) 0.0269(11) 0.0258(11) -0.0046(9) 0.0063(8) -0.0059(8)
C34 0.0167(10) 0.0271(11) 0.0321(12) -0.0045(9) 0.0031(9) 0.0019(8)
C35 0.0219(11) 0.0228(11) 0.0298(12) 0.0046(9) 0.0015(9) 0.0027(9)
C36 0.0181(10) 0.0227(10) 0.0226(10) 0.0032(8) 0.0033(8) -0.0013(8)
C41 0.0137(9) 0.0150(9) 0.0165(9) -0.0032(7) 0.0024(7) -0.0005(7)
C42 0.0227(10) 0.0183(10) 0.0195(10) 0.0001(8) 0.0001(8) -0.0020(8)
C43 0.0290(12) 0.0281(12) 0.0194(10) -0.0001(9) -0.0061(9) -0.0016(9)
C44 0.0213(10) 0.0249(11) 0.0258(11) -0.0091(9) -0.0002(9) -0.0053(8)
C45 0.0239(11) 0.0172(10) 0.0291(11) -0.0025(8) 0.0065(9) -0.0040(8)
C46 0.0204(10) 0.0191(10) 0.0210(10) 0.0002(8) 0.0023(8) -0.0020(8)
C51 0.0194(10) 0.0152(9) 0.0140(9) 0.0014(7) 0.0039(7) -0.0005(7)
C52 0.0196(10) 0.0218(10) 0.0182(10) 0.0001(8) 0.0038(8) -0.0021(8)
C53 0.0228(11) 0.0242(11) 0.0247(11) 0.0008(9) 0.0099(9) 0.0008(9)
C54 0.0342(12) 0.0151(9) 0.0207(10) 0.0005(8) 0.0129(9) 0.0010(8)
C55 0.0319(12) 0.0176(10) 0.0156(9) 0.0019(8) 0.0027(8) -0.0012(8)
C56 0.0209(10) 0.0195(10) 0.0167(9) 0.0020(8) 0.0013(8) -0.0024(8)
C61 0.0178(9) 0.0147(9) 0.0131(9) 0.0012(7) 0.0003(7) -0.0030(7)
C62 0.0186(10) 0.0234(10) 0.0182(10) -0.0014(8) 0.0014(8) -0.0032(8)
C63 0.0189(10) 0.0275(11) 0.0272(11) 0.0016(9) -0.0055(9) -0.0017(9)
C64 0.0330(12) 0.0196(10) 0.0182(10) 0.0012(8) -0.0081(9) -0.0063(9)
C65 0.0392(13) 0.0200(10) 0.0128(9) -0.0012(8) 0.0016(9) -0.0018(9)
C66 0.0224(10) 0.0192(10) 0.0150(9) 0.0004(7) 0.0030(8) 0.0006(8)
C71 0.0134(9) 0.0214(10) 0.0122(8) 0.0021(7) 0.0026(7) 0.0011(7)
C72 0.0154(9) 0.0219(10) 0.0167(9) -0.0002(8) 0.0016(7) 0.0006(7)
C73 0.0223(10) 0.0282(11) 0.0138(9) -0.0010(8) 0.0026(8) 0.0059(9)
C74 0.0153(10) 0.0433(14) 0.0159(10) -0.0010(9) 0.0028(8) 0.0057(9)
C75 0.0142(10) 0.0419(13) 0.0207(10) -0.0021(9) 0.0035(8) -0.0054(9)
C76 0.0182(10) 0.0259(11) 0.0164(9) 0.0000(8) 0.0042(7) -0.0043(8)
N2 0.0196(8) 0.0149(8) 0.0139(8) 0.0001(6) 0.0024(6) -0.0027(6)

loop_
_atom_type_symbol
_atom_type_description
_atom_type_scat_dispersion_real
_atom_type_scat_dispersion_imag
_atom_type_scat_source
C C 0.0033 0.0016 'International Tables Vol C Tables 4.2.6.8 and 6.1.1.4'
H H 0.0000 0.0000 'International Tables Vol C Tables 4.2.6.8 and 6.1.1.4'
N N 0.0061 0.0033 'International Tables Vol C Tables 4.2.6.8 and 6.1.1.4'
O O 0.0106 0.0060 'International Tables Vol C Tables 4.2.6.8 and 6.1.1.4'
P P 0.1023 0.0942 'International Tables Vol C Tables 4.2.6.8 and 6.1.1.4'
Cl Cl 0.1484 0.1585 'International Tables Vol C Tables 4.2.6.8 and 6.1.1.4'
Pd Pd -0.9988 1.0072 'International Tables Vol C Tables 4.2.6.8 and 6.1.1.4'

loop_
_geom_angle_atom_site_label_1
_geom_angle_atom_site_label_2
_geom_angle_atom_site_label_3
_geom_angle
C1 Pd1 N1 84.12(8)
C1 Pd1 O1 173.74(8)
N1 Pd1 O1 89.65(6)
C1 Pd1 Cl1 95.29(7)
N1 Pd1 Cl1 179.10(5)
O1 Pd1 Cl1 90.94(4)
C8 N1 C3 124.45(18)
C8 N1 Pd1 123.47(14)
C3 N1 Pd1 111.27(13)
C10 O1 Pd1 120.71(14)
O2 C1 C2 120.6(2)
O2 C1 Pd1 130.21(19)
C2 C1 Pd1 109.19(14)
C7 C2 C3 120.8(2)
C7 C2 C1 123.0(2)
C3 C2 C1 116.12(19)
C4 C3 C2 118.96(19)
C4 C3 N1 126.30(19)
C2 C3 N1 114.49(19)
C5 C4 C3 119.5(2)
C6 C5 C4 121.2(2)
C5 C6 C7 119.5(2)
C2 C7 C6 119.8(2)
N1 C8 C9 122.8(2)
N1 C8 C12 121.38(19)
C9 C8 C12 115.77(18)
C8 C9 C10 128.75(19)
O1 C10 C9 126.08(19)
O1 C10 C11 116.51(19)
C9 C10 C11 117.42(19)
N2 P1 C41 107.63(9)
N2 P1 C51 114.21(9)
C41 P1 C51 107.08(9)
N2 P1 C31 110.38(9)
C41 P1 C31 108.12(9)
C51 P1 C31 109.20(9)
N2 P2 C21 107.70(9)
N2 P2 C61 114.78(9)
C21 P2 C61 106.05(9)
N2 P2 C71 111.83(9)
C21 P2 C71 107.82(9)
C61 P2 C71 108.29(9)
C26 C21 C22 120.39(18)
C26 C21 P2 119.86(15)
C22 C21 P2 119.70(14)
C23 C22 C21 119.59(19)
C24 C23 C22 119.9(2)
C23 C24 C25 120.59(19)
C24 C25 C26 120.2(2)
C25 C26 C21 119.37(19)
C32 C31 C36 119.92(19)
C32 C31 P1 118.87(16)
C36 C31 P1 120.93(15)
C33 C32 C31 119.7(2)
C34 C33 C32 120.2(2)
C35 C34 C33 120.0(2)
C34 C35 C36 120.7(2)
C35 C36 C31 119.5(2)
C42 C41 C46 120.13(18)
C42 C41 P1 119.76(15)
C46 C41 P1 120.10(15)
C43 C42 C41 119.8(2)
C44 C43 C42 120.0(2)
C43 C44 C45 120.5(2)
C46 C45 C44 120.0(2)
C45 C46 C41 119.6(2)
C52 C51 C56 119.78(18)
C52 C51 P1 118.28(15)
C56 C51 P1 121.58(16)
C53 C52 C51 120.2(2)
C52 C53 C54 119.7(2)
C55 C54 C53 120.53(19)
C54 C55 C56 120.2(2)
C55 C56 C51 119.6(2)
C66 C61 C62 119.77(18)
C66 C61 P2 123.63(16)
C62 C61 P2 116.48(15)
C63 C62 C61 120.1(2)
C64 C63 C62 119.7(2)
C65 C64 C63 120.5(2)
C64 C65 C66 120.2(2)
C61 C66 C65 119.7(2)
C76 C71 C72 119.75(18)
C76 C71 P2 118.69(16)
C72 C71 P2 121.56(15)
C73 C72 C71 120.21(19)
C74 C73 C72 119.5(2)
C75 C74 C73 120.7(2)
C74 C75 C76 120.2(2)
C75 C76 C71 119.6(2)
P2 N2 P1 134.39(11)

loop_
_geom_bond_atom_site_label_1
_geom_bond_atom_site_label_2
_geom_bond_distance
Pd1 C1 1.948(2)
Pd1 N1 2.0210(18)
Pd1 O1 2.1464(15)
Pd1 Cl1 2.3245(6)
N1 C8 1.337(3)
N1 C3 1.411(3)
O1 C10 1.269(3)
O2 C1 1.211(3)
C1 C2 1.518(3)
C2 C7 1.388(3)
C2 C3 1.403(3)
C3 C4 1.399(3)
C4 C5 1.391(3)
C5 C6 1.388(3)
C6 C7 1.389(3)
C8 C9 1.401(3)
C8 C12 1.510(3)
C9 C10 1.408(3)
C10 C11 1.506(3)
P1 N2 1.5920(17)
P1 C41 1.792(2)
P1 C51 1.799(2)
P1 C31 1.802(2)
P2 N2 1.5827(17)
P2 C21 1.7965(19)
P2 C61 1.801(2)
P2 C71 1.802(2)
C21 C26 1.394(3)
C21 C22 1.397(3)
C22 C23 1.391(3)
C23 C24 1.385(3)
C24 C25 1.385(3)
C25 C26 1.391(3)
C31 C32 1.399(3)
C31 C36 1.400(3)
C32 C33 1.395(3)
C33 C34 1.388(3)
C34 C35 1.385(3)
C35 C36 1.390(3)
C41 C42 1.390(3)
C41 C46 1.402(3)
C42 C43 1.389(3)
C43 C44 1.386(3)
C44 C45 1.387(3)
C45 C46 1.386(3)
C51 C52 1.397(3)
C51 C56 1.398(3)
C52 C53 1.386(3)
C53 C54 1.391(3)
C54 C55 1.382(3)
C55 C56 1.394(3)
C61 C66 1.389(3)
C61 C62 1.399(3)
C62 C63 1.388(3)
C63 C64 1.387(3)
C64 C65 1.380(3)
C65 C66 1.394(3)
C71 C76 1.396(3)
C71 C72 1.398(3)
C72 C73 1.392(3)
C73 C74 1.388(3)
C74 C75 1.381(3)
C75 C76 1.395(3)

loop_
_geom_hbond_atom_site_label_D
_geom_hbond_atom_site_label_H
_geom_hbond_atom_site_label_A
_geom_hbond_distance_DH
_geom_hbond_distance_HA
_geom_hbond_distance_DA
_geom_hbond_angle_DHA
_geom_hbond_site_symmetry_A
C12 H12B Cl1 0.98 2.73 3.621(2) 152.2 1_455
C4 H4 Cl1 0.95 2.66 3.544(2) 155.1 1_455
